data_4500364
loop_
_publ_author_name
'Niu, Jingyang'
'Wang, Guan'
'Zhao, Junwei'
'Sui, Yunxia'
'Ma, Pengtao'
'Wang, Jingping'

_publ_section_title
;
 Zero- or One-Dimensional Organic&#x2212;Inorganic Hybrid Polyoxoniobates
 Constructed from Decaniobate Units and Transition-Metal Complexes
;
_journal_issue 4
_journal_name_full 'Crystal Growth &amp; Design'
_journal_page_first 1253
_journal_paper_doi 10.1021/cg1014829
_journal_volume 11
_journal_year 2011
_chemical_formula_sum 'C60 H52 N12 Nb10 Ni3 O30'
_chemical_formula_weight 2526.37
_chemical_name_systematic
;

 ?

;
_space_group_IT_number 15
_symmetry_cell_setting monoclinic
_symmetry_space_group_name_Hall '-C 2yc'
_symmetry_space_group_name_H-M 'C 1 2/c 1'
_atom_sites_solution_hydrogens geom
_atom_sites_solution_primary direct
_atom_sites_solution_secondary difmap
_audit_creation_method SHELXL-97
_cell_angle_alpha 90.00
_cell_angle_beta 107.673(4)
_cell_angle_gamma 90.00
_cell_formula_units_Z 4
_cell_length_a 24.250(7)
_cell_length_b 18.765(6)
_cell_length_c 17.720(5)
_cell_measurement_reflns_used 9855
_cell_measurement_temperature 296(2)
_cell_measurement_theta_max 28.26
_cell_measurement_theta_min 2.17
_cell_volume 7683(4)
_computing_cell_refinement 'Bruker SMART'
_computing_data_collection 'Bruker SMART'
_computing_data_reduction 'Bruker SAINT'
_computing_molecular_graphics 'Bruker SHELXTL'
_computing_publication_material 'Bruker SHELXTL'
_computing_structure_refinement 'SHELXL-97 (Sheldrick, 1997)'
_computing_structure_solution 'SHELXS-97 (Sheldrick, 1990)'
_diffrn_ambient_temperature 296(2)
_diffrn_measured_fraction_theta_full 0.995
_diffrn_measured_fraction_theta_max 0.995
_diffrn_measurement_device_type 'CCD area detector'
_diffrn_measurement_method 'phi and omega scans'
_diffrn_radiation_monochromator graphite
_diffrn_radiation_source 'fine-focus sealed tube'
_diffrn_radiation_type MoK\a
_diffrn_radiation_wavelength 0.71073
_diffrn_reflns_av_R_equivalents 0.0191
_diffrn_reflns_av_sigmaI/netI 0.0216
_diffrn_reflns_limit_h_max 28
_diffrn_reflns_limit_h_min -22
_diffrn_reflns_limit_k_max 16
_diffrn_reflns_limit_k_min -22
_diffrn_reflns_limit_l_max 20
_diffrn_reflns_limit_l_min -21
_diffrn_reflns_number 19142
_diffrn_reflns_theta_full 25.00
_diffrn_reflns_theta_max 25.00
_diffrn_reflns_theta_min 1.66
_exptl_absorpt_coefficient_mu 2.236
_exptl_absorpt_correction_T_max 0.7024
_exptl_absorpt_correction_T_min 0.6510
_exptl_absorpt_correction_type multi-scan
_exptl_absorpt_process_details SADABS
_exptl_crystal_colour blue
_exptl_crystal_density_diffrn 2.184
_exptl_crystal_density_method 'not measured'
_exptl_crystal_description block
_exptl_crystal_F_000 4920
_exptl_crystal_size_max 0.21
_exptl_crystal_size_mid 0.18
_exptl_crystal_size_min 0.17
_refine_diff_density_max 0.912
_refine_diff_density_min -0.407
_refine_diff_density_rms 0.085
_refine_ls_extinction_method none
_refine_ls_goodness_of_fit_ref 1.039
_refine_ls_hydrogen_treatment constr
_refine_ls_matrix_type full
_refine_ls_number_parameters 528
_refine_ls_number_reflns 6743
_refine_ls_number_restraints 0
_refine_ls_restrained_S_all 1.039
_refine_ls_R_factor_all 0.0263
_refine_ls_R_factor_gt 0.0220
_refine_ls_shift/su_max 0.001
_refine_ls_shift/su_mean 0.000
_refine_ls_structure_factor_coef Fsqd
_refine_ls_weighting_details 'calc w=1/[\s^2^(Fo^2^)+(0.0334P)^2^+13.4545P] where P=(Fo^2^+2Fc^2^)/3'
_refine_ls_weighting_scheme calc
_refine_ls_wR_factor_gt 0.0595
_refine_ls_wR_factor_ref 0.0614
_reflns_number_gt 6024
_reflns_number_total 6743
_reflns_threshold_expression >2sigma(I)
_cod_data_source_file cg1014829_si_002.cif
_cod_data_source_block njy1(1)
_cod_depositor_comments
;
The following automatic conversions were performed:

'_symmetry_cell_setting' value 'Monoclinic' changed to 'monoclinic'
according to /home/saulius/struct/CIF-dictionaries/cif_core.dic
dictionary named 'cif_core.dic' version 2.4.1 from
2010-06-29.

'_exptl_absorpt_correction_type' value 'Multi-scan'
changed to 'multi-scan' according to
/home/saulius/struct/CIF-dictionaries/cif_core.dic dictionary named
'cif_core.dic' version 2.4.1 from 2010-06-29.

Automatic conversion script
Id: cif_fix_values 1715 2011-07-08 13:25:40Z adriana 
;
_cod_original_sg_symbol_H-M C2/c
_cod_database_code 4500364

loop_
_symmetry_equiv_pos_as_xyz
'x, y, z'
'-x, y, -z+1/2'
'x+1/2, y+1/2, z'
'-x+1/2, y+1/2, -z+1/2'
'-x, -y, -z'
'x, -y, z-1/2'
'-x+1/2, -y+1/2, -z'
'x+1/2, -y+1/2, z-1/2'

loop_
_atom_site_label
_atom_site_type_symbol
_atom_site_fract_x
_atom_site_fract_y
_atom_site_fract_z
_atom_site_U_iso_or_equiv
_atom_site_adp_type
_atom_site_occupancy
_atom_site_symmetry_multiplicity
_atom_site_calc_flag
_atom_site_refinement_flags
Nb1 Nb 0.277014(11) -0.103713(13) -0.519307(15) 0.01912(7) Uani 1 1 d .
Nb2 Nb 0.149311(11) -0.160157(14) -0.515983(16) 0.02019(7) Uani 1 1 d .
Nb3 Nb 0.141246(11) -0.298419(15) -0.398722(16) 0.02180(7) Uani 1 1 d .
Nb4 Nb 0.270279(11) -0.238641(14) -0.397010(14) 0.01742(7) Uani 1 1 d .
Nb5 Nb 0.396161(11) -0.179662(14) -0.402496(15) 0.02054(7) Uani 1 1 d .
Ni1 Ni 0.164463(17) 0.02840(2) -0.54405(2) 0.02452(10) Uani 1 1 d .
Ni2 Ni 0.5000 -0.06928(3) -0.2500 0.02385(13) Uani 1 2 d S
O1 O 0.24254(9) -0.01964(11) -0.53349(13) 0.0284(5) Uani 1 1 d .
O2 O 0.12866(9) -0.06924(11) -0.52728(13) 0.0293(5) Uani 1 1 d .
O3 O 0.10755(11) -0.31168(14) -0.32677(14) 0.0386(6) Uani 1 1 d .
O4 O 0.29490(8) -0.33820(10) -0.41145(11) 0.0207(4) Uani 1 1 d .
O5 O 0.45583(9) -0.14782(12) -0.32608(12) 0.0291(5) Uani 1 1 d .
O6 O 0.31495(9) -0.11266(11) -0.59753(12) 0.0234(4) Uani 1 1 d .
O7 O 0.09425(9) -0.21438(11) -0.59549(12) 0.0255(5) Uani 1 1 d .
O8 O 0.41547(9) -0.17353(11) -0.50088(12) 0.0247(5) Uani 1 1 d .
O9 O 0.12665(9) -0.19625(11) -0.42919(12) 0.0248(5) Uani 1 1 d .
O10 O 0.22372(9) -0.26060(11) -0.33626(11) 0.0240(5) Uani 1 1 d .
O11 O 0.34045(9) -0.20582(11) -0.33612(12) 0.0241(5) Uani 1 1 d .
O12 O 0.34638(9) -0.09471(11) -0.43209(12) 0.0241(5) Uani 1 1 d .
O13 O 0.23439(8) -0.14575(10) -0.43951(11) 0.0203(4) Uani 1 1 d .
O14 O 0.19571(8) -0.27544(10) -0.50031(11) 0.0190(4) Uani 1 1 d .
N1 N 0.19191(11) 0.05246(14) -0.42291(15) 0.0284(6) Uani 1 1 d .
N2 N 0.09671(11) 0.09461(14) -0.53306(16) 0.0296(6) Uani 1 1 d .
N3 N 0.12867(13) 0.01795(17) -0.66678(17) 0.0408(7) Uani 1 1 d .
N4 N 0.20253(14) 0.11341(15) -0.58470(19) 0.0390(7) Uani 1 1 d .
N5 N 0.44544(12) -0.05926(15) -0.18197(16) 0.0330(6) Uani 1 1 d .
N6 N 0.54008(12) 0.01310(15) -0.17108(18) 0.0367(7) Uani 1 1 d .
C1 C 0.23872(16) 0.0264(2) -0.3692(2) 0.0400(9) Uani 1 1 d .
H1A H 0.2624 -0.0049 -0.3858 0.048 Uiso 1 1 calc R
C2 C 0.25350(18) 0.0439(2) -0.2899(2) 0.0505(10) Uani 1 1 d .
H2A H 0.2861 0.0241 -0.2537 0.061 Uiso 1 1 calc R
C3 C 0.21894(18) 0.0915(2) -0.2651(2) 0.0466(10) Uani 1 1 d .
H3A H 0.2283 0.1051 -0.2122 0.056 Uiso 1 1 calc R
C4 C 0.17082(16) 0.1181(2) -0.3198(2) 0.0403(9) Uani 1 1 d .
H4A H 0.1469 0.1500 -0.3043 0.048 Uiso 1 1 calc R
C5 C 0.15764(14) 0.09751(17) -0.39863(19) 0.0297(7) Uani 1 1 d .
C6 C 0.10509(14) 0.12194(18) -0.4607(2) 0.0301(7) Uani 1 1 d .
C7 C 0.06635(17) 0.1703(2) -0.4448(3) 0.0483(10) Uani 1 1 d .
H7A H 0.0728 0.1886 -0.3941 0.058 Uiso 1 1 calc R
C8 C 0.01819(17) 0.1904(2) -0.5058(3) 0.0516(11) Uani 1 1 d .
H8A H -0.0085 0.2221 -0.4964 0.062 Uiso 1 1 calc R
C9 C 0.01020(17) 0.1636(2) -0.5793(3) 0.0486(10) Uani 1 1 d .
H9A H -0.0217 0.1773 -0.6212 0.058 Uiso 1 1 calc R
C10 C 0.04993(16) 0.1158(2) -0.5915(2) 0.0426(9) Uani 1 1 d .
H10A H 0.0441 0.0975 -0.6422 0.051 Uiso 1 1 calc R
C11 C 0.08949(18) -0.0315(3) -0.7044(2) 0.0524(11) Uani 1 1 d .
H11A H 0.0794 -0.0670 -0.6743 0.063 Uiso 1 1 calc R
C12 C 0.0639(2) -0.0319(3) -0.7849(3) 0.0695(15) Uani 1 1 d .
H12A H 0.0367 -0.0666 -0.8086 0.083 Uiso 1 1 calc R
C13 C 0.0787(3) 0.0189(4) -0.8296(3) 0.0830(19) Uani 1 1 d .
H13A H 0.0620 0.0191 -0.8842 0.100 Uiso 1 1 calc R
C14 C 0.1182(2) 0.0696(3) -0.7940(3) 0.0699(16) Uani 1 1 d .
H14A H 0.1288 0.1045 -0.8243 0.084 Uiso 1 1 calc R
C15 C 0.14306(19) 0.0691(2) -0.7104(2) 0.0489(11) Uani 1 1 d .
C16 C 0.1851(2) 0.1207(2) -0.6653(3) 0.0520(12) Uani 1 1 d .
C17 C 0.2080(3) 0.1740(3) -0.7004(4) 0.0758(16) Uani 1 1 d .
H17A H 0.1952 0.1794 -0.7552 0.091 Uiso 1 1 calc R
C18 C 0.2481(3) 0.2174(3) -0.6567(4) 0.0834(18) Uani 1 1 d .
H18A H 0.2624 0.2539 -0.6808 0.100 Uiso 1 1 calc R
C19 C 0.2690(2) 0.2088(2) -0.5744(4) 0.0700(15) Uani 1 1 d .
H19A H 0.2982 0.2377 -0.5431 0.084 Uiso 1 1 calc R
C20 C 0.2440(2) 0.1550(2) -0.5415(3) 0.0513(11) Uani 1 1 d .
H20A H 0.2571 0.1480 -0.4869 0.062 Uiso 1 1 calc R
C21 C 0.40029(16) -0.1013(2) -0.1864(2) 0.0446(9) Uani 1 1 d .
H21A H 0.3926 -0.1391 -0.2220 0.054 Uiso 1 1 calc R
C22 C 0.36483(19) -0.0907(3) -0.1402(3) 0.0581(12) Uani 1 1 d .
H22A H 0.3334 -0.1207 -0.1452 0.070 Uiso 1 1 calc R
C23 C 0.3758(2) -0.0361(3) -0.0869(3) 0.0603(13) Uani 1 1 d .
H23A H 0.3522 -0.0287 -0.0550 0.072 Uiso 1 1 calc R
C24 C 0.4221(2) 0.0077(2) -0.0811(2) 0.0514(11) Uani 1 1 d .
H24A H 0.4302 0.0453 -0.0452 0.062 Uiso 1 1 calc R
C25 C 0.45658(15) -0.00481(19) -0.1293(2) 0.0358(8) Uani 1 1 d .
C26 C 0.50755(16) 0.03917(19) -0.1280(2) 0.0373(8) Uani 1 1 d .
C27 C 0.52117(19) 0.1024(2) -0.0856(3) 0.0551(11) Uani 1 1 d .
H27A H 0.4979 0.1198 -0.0565 0.066 Uiso 1 1 calc R
C28 C 0.5699(2) 0.1385(3) -0.0878(3) 0.0747(16) Uani 1 1 d .
H28A H 0.5798 0.1811 -0.0602 0.090 Uiso 1 1 calc R
C29 C 0.6041(2) 0.1122(3) -0.1305(3) 0.0683(14) Uani 1 1 d .
H29A H 0.6373 0.1362 -0.1318 0.082 Uiso 1 1 calc R
C30 C 0.58763(17) 0.0489(2) -0.1715(3) 0.0528(11) Uani 1 1 d .
H30A H 0.6106 0.0307 -0.2005 0.063 Uiso 1 1 calc R
O1W O 0.0634(3) -0.2284(3) -0.2285(4) 0.071(2) Uani 0.50 1 d P
O2W O 0.0418(6) -0.2031(7) -0.7763(5) 0.173(6) Uani 0.50 1 d P

loop_
_atom_site_aniso_label
_atom_site_aniso_U_11
_atom_site_aniso_U_22
_atom_site_aniso_U_33
_atom_site_aniso_U_23
_atom_site_aniso_U_13
_atom_site_aniso_U_12
Nb1 0.01872(14) 0.01691(14) 0.02171(14) 0.00123(10) 0.00611(11) 0.00062(10)
Nb2 0.01747(14) 0.01899(14) 0.02439(15) -0.00014(11) 0.00677(11) 0.00180(10)
Nb3 0.02122(14) 0.02524(15) 0.02126(14) -0.00081(11) 0.00989(11) -0.00163(11)
Nb4 0.01789(14) 0.01980(14) 0.01446(13) -0.00049(10) 0.00472(10) -0.00056(10)
Nb5 0.01716(14) 0.02258(15) 0.02002(14) -0.00099(11) 0.00286(11) -0.00167(10)
Ni1 0.0283(2) 0.0220(2) 0.0234(2) 0.00380(16) 0.00800(17) 0.00607(16)
Ni2 0.0193(3) 0.0243(3) 0.0263(3) 0.000 0.0045(2) 0.000
O1 0.0283(12) 0.0216(11) 0.0358(12) 0.0055(9) 0.0104(10) 0.0039(9)
O2 0.0257(11) 0.0239(12) 0.0380(13) 0.0017(10) 0.0093(10) 0.0037(9)
O3 0.0402(14) 0.0489(15) 0.0345(13) -0.0024(11) 0.0229(11) -0.0066(11)
O4 0.0209(10) 0.0205(11) 0.0200(10) 0.0026(8) 0.0049(8) -0.0002(8)
O5 0.0237(11) 0.0335(13) 0.0266(11) -0.0025(10) 0.0022(9) -0.0042(9)
O6 0.0251(11) 0.0241(11) 0.0227(11) 0.0038(9) 0.0099(9) 0.0004(8)
O7 0.0204(11) 0.0245(11) 0.0292(12) 0.0029(9) 0.0041(9) 0.0019(8)
O8 0.0197(11) 0.0268(12) 0.0278(11) -0.0006(9) 0.0075(9) -0.0021(8)
O9 0.0238(11) 0.0243(11) 0.0287(11) -0.0034(9) 0.0119(9) 0.0001(9)
O10 0.0253(11) 0.0301(12) 0.0171(10) -0.0028(9) 0.0072(9) -0.0025(9)
O11 0.0219(11) 0.0298(12) 0.0188(10) -0.0018(9) 0.0034(8) -0.0030(9)
O12 0.0220(11) 0.0234(11) 0.0261(11) -0.0027(9) 0.0059(9) -0.0026(8)
O13 0.0214(10) 0.0195(10) 0.0214(10) -0.0030(8) 0.0084(8) 0.0004(8)
O14 0.0182(10) 0.0205(10) 0.0185(10) -0.0011(8) 0.0061(8) 0.0002(8)
N1 0.0314(15) 0.0270(14) 0.0270(14) -0.0003(11) 0.0090(12) 0.0004(11)
N2 0.0283(15) 0.0276(15) 0.0331(15) 0.0048(12) 0.0095(12) 0.0040(11)
N3 0.0433(18) 0.0485(19) 0.0308(16) 0.0058(14) 0.0117(14) 0.0202(15)
N4 0.0499(19) 0.0255(15) 0.0492(19) 0.0123(14) 0.0267(16) 0.0123(14)
N5 0.0290(15) 0.0360(16) 0.0336(15) -0.0017(13) 0.0089(12) 0.0034(12)
N6 0.0312(16) 0.0306(16) 0.0423(17) -0.0052(13) 0.0023(13) -0.0016(12)
C1 0.042(2) 0.044(2) 0.0294(18) -0.0011(16) 0.0033(16) 0.0111(16)
C2 0.046(2) 0.058(3) 0.036(2) -0.0012(19) -0.0035(18) -0.001(2)
C3 0.054(2) 0.055(3) 0.030(2) -0.0117(18) 0.0104(18) -0.011(2)
C4 0.042(2) 0.042(2) 0.039(2) -0.0123(17) 0.0155(17) -0.0042(17)
C5 0.0340(18) 0.0267(17) 0.0311(17) -0.0019(14) 0.0141(14) -0.0059(14)
C6 0.0296(17) 0.0270(17) 0.0363(19) -0.0012(14) 0.0139(14) 0.0007(13)
C7 0.042(2) 0.051(2) 0.056(3) -0.011(2) 0.022(2) 0.0087(18)
C8 0.035(2) 0.052(3) 0.068(3) -0.008(2) 0.016(2) 0.0144(18)
C9 0.033(2) 0.049(2) 0.061(3) 0.006(2) 0.0087(19) 0.0137(17)
C10 0.039(2) 0.045(2) 0.040(2) 0.0031(17) 0.0067(17) 0.0080(17)
C11 0.046(2) 0.068(3) 0.038(2) -0.012(2) 0.0057(18) 0.016(2)
C12 0.064(3) 0.093(4) 0.039(2) -0.013(3) -0.004(2) 0.032(3)
C13 0.098(4) 0.098(5) 0.038(3) -0.012(3) -0.002(3) 0.051(4)
C14 0.095(4) 0.078(4) 0.045(3) 0.030(3) 0.034(3) 0.050(3)
C15 0.059(3) 0.057(3) 0.036(2) 0.020(2) 0.0219(19) 0.030(2)
C16 0.069(3) 0.048(2) 0.055(3) 0.031(2) 0.042(2) 0.029(2)
C17 0.093(4) 0.066(3) 0.081(4) 0.036(3) 0.045(3) 0.007(3)
C18 0.115(5) 0.063(4) 0.100(5) 0.030(3) 0.073(4) 0.010(3)
C19 0.081(4) 0.032(2) 0.118(5) -0.010(3) 0.062(3) -0.007(2)
C20 0.065(3) 0.032(2) 0.069(3) 0.002(2) 0.039(2) 0.0049(19)
C21 0.041(2) 0.050(2) 0.046(2) -0.0048(18) 0.0180(18) -0.0107(18)
C22 0.048(3) 0.066(3) 0.073(3) 0.004(2) 0.036(2) -0.003(2)
C23 0.071(3) 0.058(3) 0.072(3) 0.012(2) 0.051(3) 0.022(2)
C24 0.074(3) 0.040(2) 0.046(2) 0.0001(19) 0.027(2) 0.021(2)
C25 0.039(2) 0.0300(18) 0.0353(19) 0.0002(15) 0.0071(16) 0.0146(15)
C26 0.042(2) 0.0296(19) 0.0344(19) -0.0026(15) 0.0024(16) 0.0070(15)
C27 0.057(3) 0.040(2) 0.061(3) -0.019(2) 0.008(2) 0.004(2)
C28 0.076(4) 0.040(3) 0.093(4) -0.029(3) 0.002(3) -0.008(2)
C29 0.053(3) 0.049(3) 0.096(4) -0.018(3) 0.011(3) -0.022(2)
C30 0.039(2) 0.053(3) 0.063(3) -0.014(2) 0.011(2) -0.0124(19)
O1W 0.117(6) 0.059(4) 0.068(4) 0.016(3) 0.074(4) 0.047(4)
O2W 0.212(12) 0.203(12) 0.054(5) 0.070(6) -0.034(6) -0.124(10)

loop_
_atom_type_symbol
_atom_type_description
_atom_type_scat_dispersion_real
_atom_type_scat_dispersion_imag
_atom_type_scat_source
C C 0.0033 0.0016 'International Tables Vol C Tables 4.2.6.8 and 6.1.1.4'
H H 0.0000 0.0000 'International Tables Vol C Tables 4.2.6.8 and 6.1.1.4'
N N 0.0061 0.0033 'International Tables Vol C Tables 4.2.6.8 and 6.1.1.4'
O O 0.0106 0.0060 'International Tables Vol C Tables 4.2.6.8 and 6.1.1.4'
Ni Ni 0.3393 1.1124 'International Tables Vol C Tables 4.2.6.8 and 6.1.1.4'
Nb Nb -2.0727 0.6215 'International Tables Vol C Tables 4.2.6.8 and 6.1.1.4'

loop_
_geom_angle_atom_site_label_1
_geom_angle_atom_site_label_2
_geom_angle_atom_site_label_3
_geom_angle
_geom_angle_site_symmetry_1
_geom_angle_site_symmetry_3
O1 Nb1 O6 106.83(9) . .
O1 Nb1 O12 107.32(10) . .
O6 Nb1 O12 95.50(9) . .
O1 Nb1 O4 96.13(9) . 7_544
O6 Nb1 O4 91.61(9) . 7_544
O12 Nb1 O4 152.23(8) . 7_544
O1 Nb1 O13 96.92(9) . .
O6 Nb1 O13 153.20(8) . .
O12 Nb1 O13 88.93(8) . .
O4 Nb1 O13 73.35(8) 7_544 .
O1 Nb1 O14 168.17(8) . 7_544
O6 Nb1 O14 81.11(8) . 7_544
O12 Nb1 O14 80.07(8) . 7_544
O4 Nb1 O14 74.56(7) 7_544 7_544
O13 Nb1 O14 73.63(7) . 7_544
O1 Nb1 Nb2 83.26(7) . .
O6 Nb1 Nb2 130.92(6) . .
O12 Nb1 Nb2 127.93(6) . .
O4 Nb1 Nb2 39.33(5) 7_544 .
O13 Nb1 Nb2 39.04(5) . .
O14 Nb1 Nb2 84.91(5) 7_544 .
O1 Nb1 Nb5 139.12(7) . .
O6 Nb1 Nb5 83.91(6) . .
O12 Nb1 Nb5 31.81(6) . .
O4 Nb1 Nb5 123.42(6) 7_544 .
O13 Nb1 Nb5 86.17(6) . .
O14 Nb1 Nb5 48.97(5) 7_544 .
Nb2 Nb1 Nb5 119.74(2) . .
O1 Nb1 Nb3 138.28(7) . 7_544
O6 Nb1 Nb3 31.45(6) . 7_544
O12 Nb1 Nb3 84.70(7) . 7_544
O4 Nb1 Nb3 87.58(6) 7_544 7_544
O13 Nb1 Nb3 123.65(6) . 7_544
O14 Nb1 Nb3 50.10(5) 7_544 7_544
Nb2 Nb1 Nb3 121.115(19) . 7_544
Nb5 Nb1 Nb3 61.08(2) . 7_544
O1 Nb1 Nb4 129.90(7) . 7_544
O6 Nb1 Nb4 76.97(6) . 7_544
O12 Nb1 Nb4 122.25(6) . 7_544
O4 Nb1 Nb4 34.29(5) 7_544 7_544
O13 Nb1 Nb4 78.34(5) . 7_544
O14 Nb1 Nb4 42.22(5) 7_544 7_544
Nb2 Nb1 Nb4 61.725(9) . 7_544
Nb5 Nb1 Nb4 90.751(19) . 7_544
Nb3 Nb1 Nb4 59.397(18) 7_544 7_544
O2 Nb2 O9 106.98(10) . .
O2 Nb2 O7 108.58(10) . .
O9 Nb2 O7 95.60(9) . .
O2 Nb2 O13 97.86(9) . .
O9 Nb2 O13 89.57(8) . .
O7 Nb2 O13 150.13(8) . .
O2 Nb2 O4 98.93(9) . 7_544
O9 Nb2 O4 150.74(8) . 7_544
O7 Nb2 O4 88.68(9) . 7_544
O13 Nb2 O4 73.37(8) . 7_544
O2 Nb2 O14 168.84(8) . .
O9 Nb2 O14 80.07(8) . .
O7 Nb2 O14 78.76(8) . .
O13 Nb2 O14 73.19(7) . .
O4 Nb2 O14 72.39(7) 7_544 .
O2 Nb2 Nb1 85.61(7) . .
O9 Nb2 Nb1 129.18(6) . .
O7 Nb2 Nb1 127.46(6) . .
O13 Nb2 Nb1 39.61(5) . .
O4 Nb2 Nb1 38.78(5) 7_544 .
O14 Nb2 Nb1 83.23(5) . .
O3 Nb3 O8 105.79(11) . 7_544
O3 Nb3 O6 106.29(11) . 7_544
O8 Nb3 O6 88.80(9) 7_544 7_544
O3 Nb3 O9 104.68(11) . .
O8 Nb3 O9 89.68(9) 7_544 .
O6 Nb3 O9 148.20(8) 7_544 .
O3 Nb3 O10 104.38(10) . .
O8 Nb3 O10 149.82(8) 7_544 .
O6 Nb3 O10 82.41(9) 7_544 .
O9 Nb3 O10 83.10(9) . .
O3 Nb3 O14 177.01(9) . .
O8 Nb3 O14 77.16(8) 7_544 .
O6 Nb3 O14 74.01(7) 7_544 .
O9 Nb3 O14 74.69(7) . .
O10 Nb3 O14 72.67(7) . .
O3 Nb3 Nb4 134.27(8) . .
O8 Nb3 Nb4 119.93(6) 7_544 .
O6 Nb3 Nb4 76.83(6) 7_544 .
O9 Nb3 Nb4 76.50(6) . .
O10 Nb3 Nb4 29.91(5) . .
O14 Nb3 Nb4 42.77(4) . .
O3 Nb3 Nb1 135.84(9) . 7_544
O8 Nb3 Nb1 78.66(6) 7_544 7_544
O6 Nb3 Nb1 29.70(6) 7_544 7_544
O9 Nb3 Nb1 119.39(6) . 7_544
O10 Nb3 Nb1 79.54(6) . 7_544
O14 Nb3 Nb1 44.70(4) . 7_544
Nb4 Nb3 Nb1 60.465(18) . 7_544
O11 Nb4 O10 111.10(9) . .
O11 Nb4 O13 98.65(9) . .
O10 Nb4 O13 98.22(9) . .
O11 Nb4 O4 97.47(9) . .
O10 Nb4 O4 97.26(9) . .
O13 Nb4 O4 151.88(8) . .
O11 Nb4 O14 86.15(8) . 7_544
O10 Nb4 O14 162.72(8) . 7_544
O13 Nb4 O14 79.34(7) . 7_544
O4 Nb4 O14 78.91(8) . 7_544
O11 Nb4 O14 163.32(8) . .
O10 Nb4 O14 85.56(8) . .
O13 Nb4 O14 79.07(8) . .
O4 Nb4 O14 78.88(8) . .
O14 Nb4 O14 77.18(8) 7_544 .
O11 Nb4 Nb5 36.18(6) . .
O10 Nb4 Nb5 147.28(6) . .
O13 Nb4 Nb5 89.84(6) . .
O4 Nb4 Nb5 89.70(6) . .
O14 Nb4 Nb5 49.98(5) 7_544 .
O14 Nb4 Nb5 127.16(5) . .
O11 Nb4 Nb3 145.93(7) . .
O10 Nb4 Nb3 34.83(6) . .
O13 Nb4 Nb3 89.42(6) . .
O4 Nb4 Nb3 90.02(6) . .
O14 Nb4 Nb3 127.91(5) 7_544 .
O14 Nb4 Nb3 50.74(5) . .
Nb5 Nb4 Nb3 177.880(10) . .
O11 Nb4 Nb1 133.83(7) . 7_544
O10 Nb4 Nb1 82.65(7) . 7_544
O13 Nb4 Nb1 123.62(6) . 7_544
O4 Nb4 Nb1 36.36(6) . 7_544
O14 Nb4 Nb1 84.56(5) 7_544 7_544
O14 Nb4 Nb1 44.63(5) . 7_544
Nb5 Nb4 Nb1 118.804(11) . 7_544
Nb3 Nb4 Nb1 60.139(9) . 7_544
O5 Nb5 O8 107.75(10) . .
O5 Nb5 O12 102.96(10) . .
O8 Nb5 O12 90.48(9) . .
O5 Nb5 O7 106.14(9) . 7_544
O8 Nb5 O7 88.96(9) . 7_544
O12 Nb5 O7 149.60(8) . 7_544
O5 Nb5 O11 99.61(9) . .
O8 Nb5 O11 152.64(8) . .
O12 Nb5 O11 83.80(9) . .
O7 Nb5 O11 82.87(9) 7_544 .
O5 Nb5 O14 173.09(8) . 7_544
O8 Nb5 O14 79.03(8) . 7_544
O12 Nb5 O14 75.22(7) . 7_544
O7 Nb5 O14 74.84(7) 7_544 7_544
O11 Nb5 O14 73.64(7) . 7_544
O5 Nb5 Nb4 130.39(7) . .
O8 Nb5 Nb4 121.85(6) . .
O12 Nb5 Nb4 77.31(6) . .
O7 Nb5 Nb4 77.26(6) 7_544 .
O11 Nb5 Nb4 30.81(5) . .
O14 Nb5 Nb4 42.83(5) 7_544 .
O5 Nb5 Nb1 133.68(8) . .
O8 Nb5 Nb1 79.41(6) . .
O12 Nb5 Nb1 30.80(6) . .
O7 Nb5 Nb1 119.90(6) 7_544 .
O11 Nb5 Nb1 82.16(6) . .
O14 Nb5 Nb1 45.09(5) 7_544 .
Nb4 Nb5 Nb1 61.40(2) . .
O1 Ni1 N4 82.78(10) . .
O1 Ni1 O2 90.78(9) . .
N4 Ni1 O2 166.14(11) . .
O1 Ni1 N3 97.68(10) . .
N4 Ni1 N3 78.43(13) . .
O2 Ni1 N3 90.37(11) . .
O1 Ni1 N1 90.23(10) . .
N4 Ni1 N1 98.83(12) . .
O2 Ni1 N1 93.43(10) . .
N3 Ni1 N1 171.19(11) . .
O1 Ni1 N2 165.87(10) . .
N4 Ni1 N2 91.16(11) . .
O2 Ni1 N2 97.71(10) . .
N3 Ni1 N2 93.56(11) . .
N1 Ni1 N2 78.06(10) . .
N5 Ni2 N5 169.49(16) . 2_654
N5 Ni2 O5 98.62(10) . .
N5 Ni2 O5 88.91(10) 2_654 .
N5 Ni2 O5 88.91(10) . 2_654
N5 Ni2 O5 98.62(10) 2_654 2_654
O5 Ni2 O5 88.87(13) . 2_654
N5 Ni2 N6 78.07(12) . .
N5 Ni2 N6 94.17(12) 2_654 .
O5 Ni2 N6 176.30(10) . .
O5 Ni2 N6 92.68(10) 2_654 .
N5 Ni2 N6 94.17(12) . 2_654
N5 Ni2 N6 78.07(12) 2_654 2_654
O5 Ni2 N6 92.68(10) . 2_654
O5 Ni2 N6 176.30(10) 2_654 2_654
N6 Ni2 N6 85.96(16) . 2_654
Nb1 O1 Ni1 142.01(12) . .
Nb2 O2 Ni1 138.22(12) . .
Nb4 O4 Nb1 109.34(9) . 7_544
Nb4 O4 Nb2 111.06(9) . 7_544
Nb1 O4 Nb2 101.89(9) 7_544 7_544
Nb5 O5 Ni2 152.60(13) . .
Nb1 O6 Nb3 118.86(10) . 7_544
Nb2 O7 Nb5 118.82(10) . 7_544
Nb5 O8 Nb3 120.32(10) . 7_544
Nb2 O9 Nb3 119.26(10) . .
Nb4 O10 Nb3 115.26(10) . .
Nb4 O11 Nb5 113.01(10) . .
Nb1 O12 Nb5 117.39(10) . .
Nb4 O13 Nb2 111.10(9) . .
Nb4 O13 Nb1 109.23(9) . .
Nb2 O13 Nb1 101.35(8) . .
Nb4 O14 Nb4 102.82(8) 7_544 .
Nb4 O14 Nb1 94.45(7) 7_544 7_544
Nb4 O14 Nb1 93.15(7) . 7_544
Nb4 O14 Nb2 94.29(7) 7_544 .
Nb4 O14 Nb2 92.86(7) . .
Nb1 O14 Nb2 168.04(9) 7_544 .
Nb4 O14 Nb5 87.19(7) 7_544 7_544
Nb4 O14 Nb5 169.98(9) . 7_544
Nb1 O14 Nb5 85.94(6) 7_544 7_544
Nb2 O14 Nb5 86.35(6) . 7_544
Nb4 O14 Nb3 170.68(9) 7_544 .
Nb4 O14 Nb3 86.49(7) . .
Nb1 O14 Nb3 85.20(6) 7_544 .
Nb2 O14 Nb3 84.85(6) . .
Nb5 O14 Nb3 83.49(6) 7_544 .
C1 N1 C5 118.5(3) . .
C1 N1 Ni1 126.1(2) . .
C5 N1 Ni1 115.4(2) . .
C6 N2 C10 118.2(3) . .
C6 N2 Ni1 114.7(2) . .
C10 N2 Ni1 126.9(2) . .
C15 N3 C11 118.3(4) . .
C15 N3 Ni1 115.7(3) . .
C11 N3 Ni1 125.8(3) . .
C20 N4 C16 119.1(4) . .
C20 N4 Ni1 126.4(3) . .
C16 N4 Ni1 114.2(3) . .
C21 N5 C25 118.4(3) . .
C21 N5 Ni2 125.2(3) . .
C25 N5 Ni2 116.4(2) . .
C30 N6 C26 118.4(3) . .
C30 N6 Ni2 126.0(3) . .
C26 N6 Ni2 114.2(2) . .
N1 C1 C2 122.8(4) . .
N1 C1 H1A 118.6 . .
C2 C1 H1A 118.6 . .
C1 C2 C3 118.8(4) . .
C1 C2 H2A 120.6 . .
C3 C2 H2A 120.6 . .
C4 C3 C2 118.7(3) . .
C4 C3 H3A 120.6 . .
C2 C3 H3A 120.6 . .
C3 C4 C5 119.9(4) . .
C3 C4 H4A 120.1 . .
C5 C4 H4A 120.1 . .
N1 C5 C4 121.4(3) . .
N1 C5 C6 115.7(3) . .
C4 C5 C6 122.9(3) . .
N2 C6 C7 121.8(3) . .
N2 C6 C5 116.0(3) . .
C7 C6 C5 122.2(3) . .
C8 C7 C6 118.8(4) . .
C8 C7 H7A 120.6 . .
C6 C7 H7A 120.6 . .
C9 C8 C7 119.4(4) . .
C9 C8 H8A 120.3 . .
C7 C8 H8A 120.3 . .
C8 C9 C10 119.3(4) . .
C8 C9 H9A 120.4 . .
C10 C9 H9A 120.4 . .
N2 C10 C9 122.5(4) . .
N2 C10 H10A 118.8 . .
C9 C10 H10A 118.8 . .
N3 C11 C12 123.0(5) . .
N3 C11 H11A 118.5 . .
C12 C11 H11A 118.5 . .
C13 C12 C11 119.1(6) . .
C13 C12 H12A 120.4 . .
C11 C12 H12A 120.4 . .
C12 C13 C14 119.7(5) . .
C12 C13 H13A 120.1 . .
C14 C13 H13A 120.1 . .
C13 C14 C15 119.5(5) . .
C13 C14 H14A 120.2 . .
C15 C14 H14A 120.2 . .
N3 C15 C14 120.3(5) . .
N3 C15 C16 114.9(3) . .
C14 C15 C16 124.8(4) . .
N4 C16 C17 120.3(5) . .
N4 C16 C15 116.7(3) . .
C17 C16 C15 123.0(5) . .
C18 C17 C16 120.4(5) . .
C18 C17 H17A 119.8 . .
C16 C17 H17A 119.8 . .
C17 C18 C19 120.6(5) . .
C17 C18 H18A 119.7 . .
C19 C18 H18A 119.7 . .
C20 C19 C18 116.9(5) . .
C20 C19 H19A 121.5 . .
C18 C19 H19A 121.5 . .
N4 C20 C19 122.5(5) . .
N4 C20 H20A 118.8 . .
C19 C20 H20A 118.8 . .
N5 C21 C22 122.2(4) . .
N5 C21 H21A 118.9 . .
C22 C21 H21A 118.9 . .
C23 C22 C21 119.7(4) . .
C23 C22 H22A 120.1 . .
C21 C22 H22A 120.1 . .
C22 C23 C24 119.1(4) . .
C22 C23 H23A 120.4 . .
C24 C23 H23A 120.4 . .
C23 C24 C25 119.1(4) . .
C23 C24 H24A 120.5 . .
C25 C24 H24A 120.5 . .
N5 C25 C24 121.4(4) . .
N5 C25 C26 115.0(3) . .
C24 C25 C26 123.6(4) . .
N6 C26 C27 122.2(4) . .
N6 C26 C25 114.8(3) . .
C27 C26 C25 123.0(4) . .
C28 C27 C26 118.1(4) . .
C28 C27 H27A 121.0 . .
C26 C27 H27A 121.0 . .
C27 C28 C29 120.6(4) . .
C27 C28 H28A 119.7 . .
C29 C28 H28A 119.7 . .
C28 C29 C30 118.1(4) . .
C28 C29 H29A 121.0 . .
C30 C29 H29A 121.0 . .
N6 C30 C29 122.6(4) . .
N6 C30 H30A 118.7 . .
C29 C30 H30A 118.7 . .

loop_
_geom_bond_atom_site_label_1
_geom_bond_atom_site_label_2
_geom_bond_distance
_geom_bond_site_symmetry_2
Nb1 O1 1.767(2) .
Nb1 O6 1.890(2) .
Nb1 O12 1.915(2) .
Nb1 O4 2.106(2) 7_544
Nb1 O13 2.139(2) .
Nb1 O14 2.358(2) 7_544
Nb1 Nb2 3.2903(9) .
Nb1 Nb5 3.3215(8) .
Nb1 Nb3 3.3406(7) 7_544
Nb1 Nb4 3.3515(9) 7_544
Nb2 O2 1.772(2) .
Nb2 O9 1.908(2) .
Nb2 O7 1.913(2) .
Nb2 O13 2.114(2) .
Nb2 O4 2.131(2) 7_544
Nb2 O14 2.415(2) .
Nb3 O3 1.729(2) .
Nb3 O8 1.962(2) 7_544
Nb3 O6 1.990(2) 7_544
Nb3 O9 1.994(2) .
Nb3 O10 2.094(2) .
Nb3 O14 2.572(2) .
Nb3 Nb4 3.3155(10) .
Nb3 Nb1 3.3406(7) 7_544
Nb4 O11 1.823(2) .
Nb4 O10 1.828(2) .
Nb4 O13 1.991(2) .
Nb4 O4 2.001(2) .
Nb4 O14 2.230(2) 7_544
Nb4 O14 2.2556(19) .
Nb4 Nb5 3.2762(9) .
Nb4 Nb1 3.3515(9) 7_544
Nb5 O5 1.759(2) .
Nb5 O8 1.941(2) .
Nb5 O12 1.972(2) .
Nb5 O7 2.003(2) 7_544
Nb5 O11 2.101(2) .
Nb5 O14 2.512(2) 7_544
Ni1 O1 2.054(2) .
Ni1 N4 2.078(3) .
Ni1 O2 2.087(2) .
Ni1 N3 2.092(3) .
Ni1 N1 2.095(3) .
Ni1 N2 2.115(3) .
Ni2 N5 2.051(3) .
Ni2 N5 2.051(3) 2_654
Ni2 O5 2.064(2) .
Ni2 O5 2.064(2) 2_654
Ni2 N6 2.113(3) .
Ni2 N6 2.113(3) 2_654
O4 Nb1 2.106(2) 7_544
O4 Nb2 2.131(2) 7_544
O6 Nb3 1.990(2) 7_544
O7 Nb5 2.003(2) 7_544
O8 Nb3 1.962(2) 7_544
O14 Nb4 2.230(2) 7_544
O14 Nb1 2.358(2) 7_544
O14 Nb5 2.5120(19) 7_544
N1 C1 1.334(4) .
N1 C5 1.344(4) .
N2 C6 1.338(4) .
N2 C10 1.343(5) .
N3 C15 1.342(5) .
N3 C11 1.351(5) .
N4 C20 1.319(5) .
N4 C16 1.367(5) .
N5 C21 1.332(5) .
N5 C25 1.354(4) .
N6 C30 1.337(5) .
N6 C26 1.345(5) .
C1 C2 1.380(5) .
C1 H1A 0.9300 .
C2 C3 1.384(6) .
C2 H2A 0.9300 .
C3 C4 1.365(6) .
C3 H3A 0.9300 .
C4 C5 1.390(5) .
C4 H4A 0.9300 .
C5 C6 1.481(5) .
C6 C7 1.394(5) .
C7 C8 1.381(6) .
C7 H7A 0.9300 .
C8 C9 1.355(6) .
C8 H8A 0.9300 .
C9 C10 1.381(5) .
C9 H9A 0.9300 .
C10 H10A 0.9300 .
C11 C12 1.373(6) .
C11 H11A 0.9300 .
C12 C13 1.355(8) .
C12 H12A 0.9300 .
C13 C14 1.362(8) .
C13 H13A 0.9300 .
C14 C15 1.421(6) .
C14 H14A 0.9300 .
C15 C16 1.457(7) .
C16 C17 1.381(6) .
C17 C18 1.323(8) .
C17 H17A 0.9300 .
C18 C19 1.401(8) .
C18 H18A 0.9300 .
C19 C20 1.394(6) .
C19 H19A 0.9300 .
C20 H20A 0.9300 .
C21 C22 1.369(5) .
C21 H21A 0.9300 .
C22 C23 1.364(7) .
C22 H22A 0.9300 .
C23 C24 1.369(7) .
C23 H23A 0.9300 .
C24 C25 1.386(5) .
C24 H24A 0.9300 .
C25 C26 1.481(5) .
C26 C27 1.390(5) .
C27 C28 1.371(7) .
C27 H27A 0.9300 .
C28 C29 1.372(7) .
C28 H28A 0.9300 .
C29 C30 1.387(6) .
C29 H29A 0.9300 .
C30 H30A 0.9300 .
